data_4125933
loop_
_publ_author_name
'Marshall, Ross J.'
'Kalinovskyy, Yaroslav'
'Griffin, Sarah L.'
'Wilson, Claire'
'Blight, Barry A.'
'Forgan, Ross S.'

_publ_section_title
;
 Functional Versatility of a Series of Zr Metal-Organic Frameworks Probed
 by Solid-State Photoluminescence Spectroscopy.
;
_journal_issue 17
_journal_name_full 'Journal of the American Chemical Society'
_journal_page_first 6253
_journal_page_last 6260
_journal_paper_doi 10.1021/jacs.7b02184
_journal_volume 139
_journal_year 2017
_chemical_formula_moiety 'Zr6 O4 (OH)4 (C28 H14 O4)6'
_chemical_formula_sum 'C168 H88 O32 Zr6'
_chemical_formula_weight 3165.70
_space_group_crystal_system cubic
_space_group_IT_number 227
_space_group_name_Hall '-F 4vw 2vw 3'
_space_group_name_H-M_alt 'F d -3 m'
_symmetry_space_group_name_Hall '-F 4vw 2vw 3'
_symmetry_space_group_name_H-M 'F d -3 m :2'
_atom_sites_solution_hydrogens geom
_audit_creation_date 2016-10-10
_audit_creation_method
;
Olex2 1.2
(compiled 2016.09.09 svn.r3337 for OlexSys, GUI svn.r5227)
;
_cell_angle_alpha 90
_cell_angle_beta 90
_cell_angle_gamma 90
_cell_formula_units_Z 8
_cell_length_a 39.8785(3)
_cell_length_b 39.8785(3)
_cell_length_c 39.8785(3)
_cell_measurement_reflns_used 14130
_cell_measurement_temperature 100(2)
_cell_measurement_theta_max 27.2710
_cell_measurement_theta_min 2.0510
_cell_volume 63418.6(8)
_computing_cell_refinement 'CrysAlisPro 1.171.38.41 (Rigaku OD, 2015)'
_computing_data_collection
;
CrystalClear-SM Expert 3.1 b27 (Rigaku, 2013)
;
_computing_data_reduction 'CrysAlisPro 1.171.38.41 (Rigaku OD, 2015)'
_computing_molecular_graphics 'Olex2 (Dolomanov et al., 2009)'
_computing_publication_material 'Olex2 (Dolomanov et al., 2009)'
_computing_structure_refinement 'ShelXL (Sheldrick, 2015)'
_computing_structure_solution 'ShelXT (Sheldrick, 2015)'
_diffrn_ambient_temperature 100(2)
_diffrn_detector 'CCD area detector'
_diffrn_detector_area_resol_mean 28.5714
_diffrn_detector_type 'Rigaku HG Saturn724+ (2x2 bin mode)'
_diffrn_measured_fraction_theta_full 0.998
_diffrn_measured_fraction_theta_max 0.999
_diffrn_measurement_details
;
List of Runs (angles in degrees, time in seconds):

  # Type    Start    End  Width  t~exp~   \w     \q     \k     \f   Frames
--------------------------------------------------------------------------
  1  \w   -109.00  20.00   0.50  110.00    --  -19.00 -54.00 114.00  258
  2  \w    -79.00  13.50   0.50  110.00    --  -19.00 -54.00 -17.00  185
;
_diffrn_measurement_device 'four-circle \k goniometer'
_diffrn_measurement_device_type
;
Rigaku FRE+ equipped with HF Varimax confocal mirrors and an AFC10 goniometer and HG Saturn 724+ detector
;
_diffrn_measurement_method 'profile data from \w-scans'
_diffrn_measurement_specimen_support 'MiTeGen MicroLoop'
_diffrn_orient_matrix_type 'CrysAlisPro convention (1999,Acta A55,543-557)'
_diffrn_orient_matrix_UB_11 0.0163812000
_diffrn_orient_matrix_UB_12 -0.0045026000
_diffrn_orient_matrix_UB_13 -0.0052618000
_diffrn_orient_matrix_UB_21 -0.0056350000
_diffrn_orient_matrix_UB_22 -0.0008120000
_diffrn_orient_matrix_UB_23 -0.0168523000
_diffrn_orient_matrix_UB_31 0.0040333000
_diffrn_orient_matrix_UB_32 0.0171866000
_diffrn_orient_matrix_UB_33 -0.0021713000
_diffrn_radiation_collimation 0.2
_diffrn_radiation_monochromator 'Confocal mirrors, HF Varimax'
_diffrn_radiation_probe x-ray
_diffrn_radiation_type MoK\a
_diffrn_radiation_wavelength 0.71073
_diffrn_reflns_av_R_equivalents 0.1666
_diffrn_reflns_av_unetI/netI 0.0553
_diffrn_reflns_Laue_measured_fraction_full 0.998
_diffrn_reflns_Laue_measured_fraction_max 0.999
_diffrn_reflns_limit_h_max 50
_diffrn_reflns_limit_h_min -50
_diffrn_reflns_limit_k_max 27
_diffrn_reflns_limit_k_min -51
_diffrn_reflns_limit_l_max 51
_diffrn_reflns_limit_l_min -39
_diffrn_reflns_number 73411
_diffrn_reflns_point_group_measured_fraction_full 0.998
_diffrn_reflns_point_group_measured_fraction_max 0.999
_diffrn_reflns_theta_full 26.000
_diffrn_reflns_theta_max 27.472
_diffrn_reflns_theta_min 1.769
_diffrn_source 'Rotating Anode'
_diffrn_source_current 55.0
_diffrn_source_power 2.475
_diffrn_source_target Mo
_diffrn_source_type 'Rigaku FRE+'
_diffrn_source_voltage 45.0
_exptl_absorpt_coefficient_mu 0.225
_exptl_absorpt_correction_T_max 1.00000
_exptl_absorpt_correction_T_min 0.85777
_exptl_absorpt_correction_type multi-scan
_exptl_absorpt_process_details
;
CrysAlisPro 1.171.38.41 (Rigaku Oxford Diffraction, 2015)
Empirical absorption correction using spherical harmonics,
 implemented in SCALE3 ABSPACK scaling algorithm.
;
_exptl_crystal_colour colourless
_exptl_crystal_colour_primary colourless
_exptl_crystal_density_diffrn 0.663
_exptl_crystal_description prism
_exptl_crystal_F_000 12736
_exptl_crystal_size_max 0.04
_exptl_crystal_size_mid 0.04
_exptl_crystal_size_min 0.04
_refine_diff_density_max 0.792
_refine_diff_density_min -0.853
_refine_diff_density_rms 0.096
_refine_ls_extinction_method none
_refine_ls_goodness_of_fit_ref 1.054
_refine_ls_hydrogen_treatment constr
_refine_ls_matrix_type full
_refine_ls_number_parameters 90
_refine_ls_number_reflns 3415
_refine_ls_number_restraints 32
_refine_ls_restrained_S_all 1.064
_refine_ls_R_factor_all 0.1042
_refine_ls_R_factor_gt 0.0744
_refine_ls_shift/su_max 0.000
_refine_ls_shift/su_mean 0.000
_refine_ls_structure_factor_coef Fsqd
_refine_ls_weighting_details 'w=1/[\s^2^(Fo^2^)+(0.1298P)^2^+250.3695P] where P=(Fo^2^+2Fc^2^)/3'
_refine_ls_weighting_scheme calc
_refine_ls_wR_factor_gt 0.2051
_refine_ls_wR_factor_ref 0.2237
_reflns_Friedel_coverage 0.000
_reflns_number_gt 2274
_reflns_number_total 3415
_reflns_threshold_expression 'I > 2\s(I)'
_cod_data_source_file ja7b02184_si_016.cif
_cod_data_source_block Zr-L6
_cod_depositor_comments 'Adding full bibliography for 4125932--4125938.cif.'
_cod_original_cell_volume 63418.6(16)
_cod_database_code 4125933
_shelx_space_group_comment
;
The symmetry employed for this shelxl refinement is uniquely defined
by the following loop, which should always be used as a source of
symmetry information in preference to the above space-group names.
They are only intended as comments.
;
_reflns_odcompleteness_completeness 99.83
_reflns_odcompleteness_iscentric 1
_reflns_odcompleteness_theta 27.41
_olex2_refinement_description
;
1. Fixed Uiso
 At 1.2 times of:
  All C(H) groups
2. Restrained distances
 C7-C6
 1.181 with sigma of 0.02
 C6-C5 = C8-C7
 1.434 with sigma of 0.02
 C3-C2 = C4-C3 = C5-C4 = C9-C8 = C9-C10 = C11-C10 = C11-C11_$1 = C8-C12_$2 =
 C12_$2-C12_$3 = C9-C9_$1
 1.39 with sigma of 0.01
 C3-C3_$2 \\sim C2-C4 \\sim C9-C11 \\sim C10-C11_$1 \\sim C9_$1-C12_$3
 with sigma of 0.02
3. Restrained planarity
 C8, C9, C10, C11, C11_$1, C10_$1, C9_$1, C8_$3, C12_$3
 with sigma of 0.1
4. Uiso/Uaniso restraints and constraints
C12 \\sim C9 \\sim C10 \\sim C11: within 2A with sigma of 0.04 and sigma for
terminal atoms of 0.08
5. Others
 Fixed Sof: C9(0.5) C10(0.5) C11(0.5) H11(0.5) C12(0.5)
6.a Aromatic/amide H refined with riding coordinates:
 C3(H3), C4(H4), C11(H11)
;
_shelx_shelxl_version_number 2014/7
_olex2_submission_special_instructions 'No special instructions were received'
_oxdiff_exptl_absorpt_empirical_details
;
Empirical correction (ABSPACK) includes:
- Absorption correction using spherical harmonics
- Frame scaling
- Detector area scaling
;
_oxdiff_exptl_absorpt_empirical_full_max 1.167
_oxdiff_exptl_absorpt_empirical_full_min 0.882

loop_
_space_group_symop_operation_xyz
'x, y, z'
'-x+3/4, -y+1/4, z+1/2'
'-x+1/4, y+1/2, -z+3/4'
'x+1/2, -y+3/4, -z+1/4'
'z, x, y'
'z+1/2, -x+3/4, -y+1/4'
'-z+3/4, -x+1/4, y+1/2'
'-z+1/4, x+1/2, -y+3/4'
'y, z, x'
'-y+1/4, z+1/2, -x+3/4'
'y+1/2, -z+3/4, -x+1/4'
'-y+3/4, -z+1/4, x+1/2'
'y+3/4, x+1/4, -z+1/2'
'-y, -x, -z'
'y+1/4, -x+1/2, z+3/4'
'-y+1/2, x+3/4, z+1/4'
'x+3/4, z+1/4, -y+1/2'
'-x+1/2, z+3/4, y+1/4'
'-x, -z, -y'
'x+1/4, -z+1/2, y+3/4'
'z+3/4, y+1/4, -x+1/2'
'z+1/4, -y+1/2, x+3/4'
'-z+1/2, y+3/4, x+1/4'
'-z, -y, -x'
'x, y+1/2, z+1/2'
'-x+3/4, -y+3/4, z+1'
'-x+1/4, y+1, -z+5/4'
'x+1/2, -y+5/4, -z+3/4'
'z, x+1/2, y+1/2'
'z+1/2, -x+5/4, -y+3/4'
'-z+3/4, -x+3/4, y+1'
'-z+1/4, x+1, -y+5/4'
'y, z+1/2, x+1/2'
'-y+1/4, z+1, -x+5/4'
'y+1/2, -z+5/4, -x+3/4'
'-y+3/4, -z+3/4, x+1'
'y+3/4, x+3/4, -z+1'
'-y, -x+1/2, -z+1/2'
'y+1/4, -x+1, z+5/4'
'-y+1/2, x+5/4, z+3/4'
'x+3/4, z+3/4, -y+1'
'-x+1/2, z+5/4, y+3/4'
'-x, -z+1/2, -y+1/2'
'x+1/4, -z+1, y+5/4'
'z+3/4, y+3/4, -x+1'
'z+1/4, -y+1, x+5/4'
'-z+1/2, y+5/4, x+3/4'
'-z, -y+1/2, -x+1/2'
'x+1/2, y, z+1/2'
'-x+5/4, -y+1/4, z+1'
'-x+3/4, y+1/2, -z+5/4'
'x+1, -y+3/4, -z+3/4'
'z+1/2, x, y+1/2'
'z+1, -x+3/4, -y+3/4'
'-z+5/4, -x+1/4, y+1'
'-z+3/4, x+1/2, -y+5/4'
'y+1/2, z, x+1/2'
'-y+3/4, z+1/2, -x+5/4'
'y+1, -z+3/4, -x+3/4'
'-y+5/4, -z+1/4, x+1'
'y+5/4, x+1/4, -z+1'
'-y+1/2, -x, -z+1/2'
'y+3/4, -x+1/2, z+5/4'
'-y+1, x+3/4, z+3/4'
'x+5/4, z+1/4, -y+1'
'-x+1, z+3/4, y+3/4'
'-x+1/2, -z, -y+1/2'
'x+3/4, -z+1/2, y+5/4'
'z+5/4, y+1/4, -x+1'
'z+3/4, -y+1/2, x+5/4'
'-z+1, y+3/4, x+3/4'
'-z+1/2, -y, -x+1/2'
'x+1/2, y+1/2, z'
'-x+5/4, -y+3/4, z+1/2'
'-x+3/4, y+1, -z+3/4'
'x+1, -y+5/4, -z+1/4'
'z+1/2, x+1/2, y'
'z+1, -x+5/4, -y+1/4'
'-z+5/4, -x+3/4, y+1/2'
'-z+3/4, x+1, -y+3/4'
'y+1/2, z+1/2, x'
'-y+3/4, z+1, -x+3/4'
'y+1, -z+5/4, -x+1/4'
'-y+5/4, -z+3/4, x+1/2'
'y+5/4, x+3/4, -z+1/2'
'-y+1/2, -x+1/2, -z'
'y+3/4, -x+1, z+3/4'
'-y+1, x+5/4, z+1/4'
'x+5/4, z+3/4, -y+1/2'
'-x+1, z+5/4, y+1/4'
'-x+1/2, -z+1/2, -y'
'x+3/4, -z+1, y+3/4'
'z+5/4, y+3/4, -x+1/2'
'z+3/4, -y+1, x+3/4'
'-z+1, y+5/4, x+1/4'
'-z+1/2, -y+1/2, -x'
'-x, -y, -z'
'x-3/4, y-1/4, -z-1/2'
'x-1/4, -y-1/2, z-3/4'
'-x-1/2, y-3/4, z-1/4'
'-z, -x, -y'
'-z-1/2, x-3/4, y-1/4'
'z-3/4, x-1/4, -y-1/2'
'z-1/4, -x-1/2, y-3/4'
'-y, -z, -x'
'y-1/4, -z-1/2, x-3/4'
'-y-1/2, z-3/4, x-1/4'
'y-3/4, z-1/4, -x-1/2'
'-y-3/4, -x-1/4, z-1/2'
'y, x, z'
'-y-1/4, x-1/2, -z-3/4'
'y-1/2, -x-3/4, -z-1/4'
'-x-3/4, -z-1/4, y-1/2'
'x-1/2, -z-3/4, -y-1/4'
'x, z, y'
'-x-1/4, z-1/2, -y-3/4'
'-z-3/4, -y-1/4, x-1/2'
'-z-1/4, y-1/2, -x-3/4'
'z-1/2, -y-3/4, -x-1/4'
'z, y, x'
'-x, -y+1/2, -z+1/2'
'x-3/4, y+1/4, -z'
'x-1/4, -y, z-1/4'
'-x-1/2, y-1/4, z+1/4'
'-z, -x+1/2, -y+1/2'
'-z-1/2, x-1/4, y+1/4'
'z-3/4, x+1/4, -y'
'z-1/4, -x, y-1/4'
'-y, -z+1/2, -x+1/2'
'y-1/4, -z, x-1/4'
'-y-1/2, z-1/4, x+1/4'
'y-3/4, z+1/4, -x'
'-y-3/4, -x+1/4, z'
'y, x+1/2, z+1/2'
'-y-1/4, x, -z-1/4'
'y-1/2, -x-1/4, -z+1/4'
'-x-3/4, -z+1/4, y'
'x-1/2, -z-1/4, -y+1/4'
'x, z+1/2, y+1/2'
'-x-1/4, z, -y-1/4'
'-z-3/4, -y+1/4, x'
'-z-1/4, y, -x-1/4'
'z-1/2, -y-1/4, -x+1/4'
'z, y+1/2, x+1/2'
'-x+1/2, -y, -z+1/2'
'x-1/4, y-1/4, -z'
'x+1/4, -y-1/2, z-1/4'
'-x, y-3/4, z+1/4'
'-z+1/2, -x, -y+1/2'
'-z, x-3/4, y+1/4'
'z-1/4, x-1/4, -y'
'z+1/4, -x-1/2, y-1/4'
'-y+1/2, -z, -x+1/2'
'y+1/4, -z-1/2, x-1/4'
'-y, z-3/4, x+1/4'
'y-1/4, z-1/4, -x'
'-y-1/4, -x-1/4, z'
'y+1/2, x, z+1/2'
'-y+1/4, x-1/2, -z-1/4'
'y, -x-3/4, -z+1/4'
'-x-1/4, -z-1/4, y'
'x, -z-3/4, -y+1/4'
'x+1/2, z, y+1/2'
'-x+1/4, z-1/2, -y-1/4'
'-z-1/4, -y-1/4, x'
'-z+1/4, y-1/2, -x-1/4'
'z, -y-3/4, -x+1/4'
'z+1/2, y, x+1/2'
'-x+1/2, -y+1/2, -z'
'x-1/4, y+1/4, -z-1/2'
'x+1/4, -y, z-3/4'
'-x, y-1/4, z-1/4'
'-z+1/2, -x+1/2, -y'
'-z, x-1/4, y-1/4'
'z-1/4, x+1/4, -y-1/2'
'z+1/4, -x, y-3/4'
'-y+1/2, -z+1/2, -x'
'y+1/4, -z, x-3/4'
'-y, z-1/4, x-1/4'
'y-1/4, z+1/4, -x-1/2'
'-y-1/4, -x+1/4, z-1/2'
'y+1/2, x+1/2, z'
'-y+1/4, x, -z-3/4'
'y, -x-1/4, -z-1/4'
'-x-1/4, -z+1/4, y-1/2'
'x, -z-1/4, -y-1/4'
'x+1/2, z+1/2, y'
'-x+1/4, z, -y-3/4'
'-z-1/4, -y+1/4, x-1/2'
'-z+1/4, y, -x-3/4'
'z, -y-1/4, -x-1/4'
'z+1/2, y+1/2, x'

loop_
_atom_site_label
_atom_site_type_symbol
_atom_site_fract_x
_atom_site_fract_y
_atom_site_fract_z
_atom_site_U_iso_or_equiv
_atom_site_adp_type
_atom_site_occupancy
_atom_site_site_symmetry_order
_atom_site_calc_flag
_atom_site_refinement_flags_posn
_atom_site_refinement_flags_adp
_atom_site_refinement_flags_occupancy
Zr1 Zr 0.6250 0.6250 0.18696(2) 0.0143(2) Uani 1 4 d S T P
O1 O 0.57652(7) 0.62558(7) 0.21430(7) 0.0348(7) Uani 1 1 d . . .
O2 O 0.59290(13) 0.59290(13) 0.15710(13) 0.050(3) Uani 1 6 d S T P
O3 O 0.59597(14) 0.65403(14) 0.15403(14) 0.057(3) Uani 1 6 d S T P
C1 C 0.54618(10) 0.62813(16) 0.20382(10) 0.0358(13) Uani 1 2 d S T P
C2 C 0.52001(9) 0.63337(19) 0.22999(9) 0.0506(19) Uani 1 2 d DS T P
C3 C 0.52911(13) 0.6362(2) 0.26346(11) 0.094(3) Uani 1 1 d D . .
H3 H 0.5515 0.6347 0.2698 0.113 Uiso 1 1 calc R . .
C4 C 0.50458(14) 0.6411(2) 0.28694(14) 0.121(3) Uani 1 1 d D . .
H4 H 0.5107 0.6438 0.3093 0.145 Uiso 1 1 calc R . .
C5 C 0.47140(12) 0.6423(3) 0.27860(12) 0.100(4) Uani 1 2 d DS T P
C6 C 0.44630(14) 0.6487(4) 0.30370(14) 0.119(4) Uani 1 2 d DS T P
C7 C 0.42534(14) 0.6536(3) 0.32466(14) 0.111(4) Uani 1 2 d DS T P
C8 C 0.39957(16) 0.6544(3) 0.35043(16) 0.122(4) Uani 1 2 d DS T P
C9 C 0.4083(2) 0.6437(3) 0.38331(18) 0.108(6) Uiso 0.5 1 d D U .
C10 C 0.4407(3) 0.6329(5) 0.3916(4) 0.224(12) Uiso 0.5 1 d D U .
C11 C 0.4488(4) 0.6228(6) 0.4240(3) 0.37(2) Uiso 0.5 1 d D U .
H11 H 0.4705 0.6161 0.4291 0.449 Uiso 0.5 1 calc R . .
C12 C 0.4061(3) 0.6669(5) 0.3812(2) 0.160(9) Uiso 0.5 1 d D U .

loop_
_atom_site_aniso_label
_atom_site_aniso_U_11
_atom_site_aniso_U_22
_atom_site_aniso_U_33
_atom_site_aniso_U_23
_atom_site_aniso_U_13
_atom_site_aniso_U_12
Zr1 0.0164(3) 0.0164(3) 0.0101(3) 0.000 0.000 -0.0004(3)
O1 0.0307(15) 0.0441(17) 0.0297(15) -0.0070(13) 0.0146(12) -0.0068(13)
O2 0.050(3) 0.050(3) 0.050(3) -0.043(3) -0.043(3) 0.043(3)
O3 0.057(3) 0.057(3) 0.057(3) 0.029(3) -0.029(3) -0.029(3)
C1 0.0309(19) 0.045(4) 0.0309(19) -0.0031(18) 0.013(2) 0.0031(18)
C2 0.033(2) 0.085(6) 0.033(2) -0.003(2) 0.021(3) 0.003(2)
C3 0.063(4) 0.188(8) 0.032(3) -0.011(4) 0.026(3) 0.014(4)
C4 0.074(5) 0.247(10) 0.041(3) -0.021(5) 0.033(3) 0.014(6)
C5 0.055(4) 0.188(11) 0.055(4) -0.010(4) 0.038(5) 0.010(4)
C6 0.070(4) 0.216(14) 0.070(4) 0.004(5) 0.040(5) -0.004(5)
C7 0.084(5) 0.165(12) 0.084(5) 0.006(4) 0.053(6) -0.006(4)
C8 0.086(5) 0.193(14) 0.086(5) -0.016(5) 0.035(7) 0.016(5)

loop_
_atom_type_symbol
_atom_type_description
_atom_type_scat_dispersion_real
_atom_type_scat_dispersion_imag
_atom_type_scat_source
C C 0.0033 0.0016 'International Tables Vol C Tables 4.2.6.8 and 6.1.1.4'
H H 0.0000 0.0000 'International Tables Vol C Tables 4.2.6.8 and 6.1.1.4'
O O 0.0106 0.0060 'International Tables Vol C Tables 4.2.6.8 and 6.1.1.4'
Zr Zr -2.9673 0.5597 'International Tables Vol C Tables 4.2.6.8 and 6.1.1.4'

loop_
_geom_angle_atom_site_label_1
_geom_angle_atom_site_label_2
_geom_angle_atom_site_label_3
_geom_angle
_geom_angle_site_symmetry_1
_geom_angle_site_symmetry_3
Zr1 Zr1 Zr1 59.999(1) 59_455 7_564
Zr1 Zr1 Zr1 59.999(1) 33_554 53_554
Zr1 Zr1 Zr1 59.999(1) 59_455 53_554
Zr1 Zr1 Zr1 59.999(1) 7_564 33_554
Zr1 Zr1 Zr1 90.0 59_455 33_554
Zr1 Zr1 Zr1 90.0 7_564 53_554
O1 Zr1 Zr1 164.41(8) 50_564 7_564
O1 Zr1 Zr1 110.78(7) . 59_455
O1 Zr1 Zr1 110.78(7) 50_564 33_554
O1 Zr1 Zr1 74.42(8) 50_564 53_554
O1 Zr1 Zr1 74.42(8) 133_765 33_554
O1 Zr1 Zr1 164.41(8) . 53_554
O1 Zr1 Zr1 109.88(8) 50_564 59_455
O1 Zr1 Zr1 74.42(8) . 7_564
O1 Zr1 Zr1 74.42(8) 110 59_455
O1 Zr1 Zr1 110.78(7) 133_765 53_554
O1 Zr1 Zr1 109.88(8) 133_765 7_564
O1 Zr1 Zr1 110.78(7) 110 7_564
O1 Zr1 Zr1 164.41(8) 110 33_554
O1 Zr1 Zr1 164.41(8) 133_765 59_455
O1 Zr1 Zr1 109.88(8) 110 53_554
O1 Zr1 Zr1 109.88(8) . 33_554
O1 Zr1 O1 74.96(14) 133_765 .
O1 Zr1 O1 77.10(15) 110 .
O1 Zr1 O1 121.16(15) 50_564 .
O1 Zr1 O1 121.16(15) 133_765 110
O1 Zr1 O1 77.10(15) 133_765 50_564
O1 Zr1 O1 74.96(14) 50_564 110
O2 Zr1 Zr1 91.7(2) 50_564 59_455
O2 Zr1 Zr1 91.7(2) . 33_554
O2 Zr1 Zr1 91.7(2) . 53_554
O2 Zr1 Zr1 36.27(12) 50_564 53_554
O2 Zr1 Zr1 91.7(2) 50_564 7_564
O2 Zr1 Zr1 36.27(12) . 7_564
O2 Zr1 Zr1 36.27(12) . 59_455
O2 Zr1 Zr1 36.27(12) 50_564 33_554
O2 Zr1 O1 76.20(19) . 110
O2 Zr1 O1 141.11(8) 50_564 .
O2 Zr1 O1 141.11(8) . 133_765
O2 Zr1 O1 76.20(19) 50_564 50_564
O2 Zr1 O1 76.20(19) 50_564 133_765
O2 Zr1 O1 141.11(8) 50_564 110
O2 Zr1 O1 76.20(19) . .
O2 Zr1 O1 141.11(8) . 50_564
O2 Zr1 O2 113.3(5) 50_564 .
O3 Zr1 Zr1 87.0(2) 50_564 7_564
O3 Zr1 Zr1 87.0(2) 50_564 33_554
O3 Zr1 Zr1 87.0(2) . 53_554
O3 Zr1 Zr1 33.64(11) 50_564 53_554
O3 Zr1 Zr1 33.64(11) 50_564 59_455
O3 Zr1 Zr1 33.64(11) . 33_554
O3 Zr1 Zr1 33.64(11) . 7_564
O3 Zr1 Zr1 87.0(2) . 59_455
O3 Zr1 O1 142.52(7) 50_564 133_765
O3 Zr1 O1 142.52(7) . 110
O3 Zr1 O1 79.7(2) 50_564 110
O3 Zr1 O1 79.7(2) 50_564 50_564
O3 Zr1 O1 142.52(7) 50_564 .
O3 Zr1 O1 142.52(7) . 50_564
O3 Zr1 O1 79.7(2) . 133_765
O3 Zr1 O1 79.7(2) . .
O3 Zr1 O2 69.89(18) . 50_564
O3 Zr1 O2 69.89(18) 50_564 50_564
O3 Zr1 O2 69.89(18) 50_564 .
O3 Zr1 O2 69.89(18) . .
O3 Zr1 O3 102.5(5) 50_564 .
C1 O1 Zr1 131.4(3) . .
Zr1 O2 Zr1 107.5(2) 59_455 7_564
Zr1 O2 Zr1 107.5(2) 59_455 .
Zr1 O2 Zr1 107.5(2) 7_564 .
Zr1 O3 Zr1 112.7(2) 33_554 7_564
Zr1 O3 Zr1 112.7(2) 33_554 .
Zr1 O3 Zr1 112.7(2) 7_564 .
O1 C1 O1 127.4(5) . 142_656
O1 C1 C2 116.3(3) . .
O1 C1 C2 116.3(2) 142_656 .
C3 C2 C1 120.1(3) 142_656 .
C3 C2 C1 120.1(3) . .
C3 C2 C3 119.8(6) . 142_656
C2 C3 H3 120.6 . .
C4 C3 C2 118.9(5) . .
C4 C3 H3 120.6 . .
C3 C4 H4 119.0 . .
C5 C4 C3 122.1(6) . .
C5 C4 H4 119.0 . .
C4 C5 C4 118.1(7) . 142_656
C4 C5 C6 120.7(4) . .
C4 C5 C6 120.7(4) 142_656 .
C7 C6 C5 179.0(16) . .
C6 C7 C8 172.0(14) . .
C9 C8 C7 118.1(5) 142_656 .
C9 C8 C7 118.1(5) . .
C9 C8 C9 111.3(10) 142_656 .
C12 C8 C7 120.9(6) . .
C12 C8 C7 120.9(6) 142_656 .
C12 C8 C9 120.8(8) . 142_656
C12 C8 C9 39.3(9) . .
C12 C8 C9 39.3(9) 142_656 142_656
C12 C8 C9 120.8(8) 142_656 .
C12 C8 C12 102.3(15) . 142_656
C8 C9 C12 100.1(8) . 120
C9 C9 C8 118.6(4) 120 .
C9 C9 C12 33.6(6) 120 120
C10 C9 C8 122.5(7) . .
C10 C9 C9 118.9(6) . 120
C10 C9 C12 129.1(8) . 120
C12 C9 C8 66.3(8) . .
C12 C9 C9 89.8(4) . 120
C12 C9 C10 114.4(11) . .
C12 C9 C12 56.2(7) . 120
C9 C10 C12 25.5(5) . .
C11 C10 C9 121.6(12) . .
C11 C10 C12 123.7(12) . .
C10 C11 C11 119.5(7) . 120
C10 C11 H11 120.3 . .
C11 C11 H11 120.3 120 .
C8 C12 C9 105.9(10) . 120
C8 C12 C10 94.1(10) . .
C8 C12 C12 120.4(5) . 120
C9 C12 C8 74.4(10) . .
C9 C12 C9 56.6(8) . 120
C9 C12 C10 82.2(10) 120 .
C9 C12 C10 40.1(9) . .
C9 C12 C12 90.2(4) . 120
C12 C12 C9 33.6(6) 120 120
C12 C12 C10 110.1(5) 120 .

loop_
_geom_bond_atom_site_label_1
_geom_bond_atom_site_label_2
_geom_bond_distance
_geom_bond_site_symmetry_2
Zr1 Zr1 3.4942(8) 59_455
Zr1 Zr1 3.4942(8) 7_564
Zr1 Zr1 3.4942(8) 53_554
Zr1 Zr1 3.4942(8) 33_554
Zr1 O1 2.219(3) 133_765
Zr1 O1 2.220(3) .
Zr1 O1 2.219(3) 50_564
Zr1 O1 2.219(3) 110
Zr1 O2 2.167(3) 50_564
Zr1 O2 2.167(3) .
Zr1 O3 2.099(3) .
Zr1 O3 2.099(3) 50_564
O1 C1 1.284(4) .
O2 Zr1 2.167(3) 7_564
O2 Zr1 2.167(3) 59_455
O3 Zr1 2.099(3) 33_554
O3 Zr1 2.099(3) 7_564
C1 O1 1.284(4) 142_656
C1 C2 1.491(7) .
C2 C3 1.388(5) 142_656
C2 C3 1.388(5) .
C3 H3 0.9300 .
C3 C4 1.368(6) .
C4 H4 0.9300 .
C4 C5 1.365(6) .
C5 C4 1.365(6) 142_656
C5 C6 1.439(9) .
C6 C7 1.198(10) .
C7 C8 1.454(10) .
C8 C9 1.422(8) .
C8 C9 1.422(8) 142_656
C8 C12 1.352(8) .
C8 C12 1.352(8) 142_656
C9 C9 1.411(10) 120
C9 C10 1.400(10) .
C9 C12 0.93(2) .
C9 C12 1.689(13) 120
C10 C11 1.388(9) .
C10 C12 1.98(2) .
C11 C11 1.400(10) 120
C11 H11 0.9300 .
C12 C9 1.689(13) 120
C12 C12 1.404(10) 120

loop_
_geom_torsion_atom_site_label_1
_geom_torsion_atom_site_label_2
_geom_torsion_atom_site_label_3
_geom_torsion_atom_site_label_4
_geom_torsion
_geom_torsion_site_symmetry_1
_geom_torsion_site_symmetry_4
Zr1 O1 C1 O1 12.5(9) . 142_656
Zr1 O1 C1 C2 -170.0(4) . .
O1 C1 C2 C3 -1.8(10) 142_656 142_656
O1 C1 C2 C3 179.6(6) 142_656 .
O1 C1 C2 C3 1.8(10) . .
O1 C1 C2 C3 -179.6(6) . 142_656
C1 C2 C3 C4 179.7(8) . .
C2 C3 C4 C5 2.3(15) . .
C3 C2 C3 C4 1.1(15) 142_656 .
C3 C4 C5 C4 -6(2) . 142_656
C3 C4 C5 C6 -177.7(11) . .
C7 C8 C9 C9 -178.6(8) . 120
C7 C8 C9 C10 0.6(12) . .
C7 C8 C9 C12 151.4(9) . 120
C7 C8 C9 C12 105.5(10) . .
C7 C8 C12 C9 -97.8(11) . .
C7 C8 C12 C9 -145.5(9) . 120
C7 C8 C12 C10 -62.5(14) . .
C7 C8 C12 C12 -178.7(8) . 120
C8 C9 C10 C11 179.4(16) . .
C8 C9 C10 C12 76.5(8) . .
C8 C9 C12 C9 121.6(4) . 120
C8 C9 C12 C10 -116.4(9) . .
C8 C9 C12 C12 121.6(4) . 120
C9 C8 C9 C9 -37.2(10) 142_656 120
C9 C8 C9 C10 142.1(10) 142_656 .
C9 C8 C9 C12 -67.1(11) 142_656 120
C9 C8 C9 C12 -113.1(11) 142_656 .
C9 C8 C12 C9 -47.7(8) . 120
C9 C8 C12 C9 86.5(15) 142_656 .
C9 C8 C12 C9 38.8(18) 142_656 120
C9 C8 C12 C10 35.3(8) . .
C9 C8 C12 C10 121.8(12) 142_656 .
C9 C8 C12 C12 5.6(16) 142_656 120
C9 C8 C12 C12 -80.9(7) . 120
C9 C9 C10 C11 -1.3(19) 120 .
C9 C9 C10 C12 -104.2(8) 120 .
C9 C9 C12 C8 -121.6(4) 120 .
C9 C9 C12 C10 122.0(7) 120 .
C9 C9 C12 C12 0.004(3) 120 120
C9 C10 C11 C11 1.3(19) . 120
C10 C9 C12 C8 116.4(9) . .
C10 C9 C12 C9 -122.0(7) . 120
C10 C9 C12 C12 -122.0(7) . 120
C12 C8 C9 C9 5.5(16) 142_656 120
C12 C8 C9 C9 75.9(7) . 120
C12 C8 C9 C10 -175.2(14) 142_656 .
C12 C8 C9 C10 -104.8(10) . .
C12 C8 C9 C12 45.9(7) . 120
C12 C8 C9 C12 -24.4(14) 142_656 120
C12 C8 C9 C12 -70.3(17) 142_656 .
C12 C8 C12 C9 124.1(14) 142_656 .
C12 C8 C12 C9 76.4(19) 142_656 120
C12 C8 C12 C10 159.4(9) 142_656 .
C12 C8 C12 C12 43.2(16) 142_656 120
C12 C9 C10 C11 38(2) 120 .
C12 C9 C10 C11 103.0(18) . .
C12 C9 C10 C12 -65.3(9) 120 .
C12 C9 C12 C8 -121.6(4) 120 .
C12 C9 C12 C9 -0.004(4) 120 120
C12 C9 C12 C10 122.0(7) 120 .
C12 C10 C11 C11 31.5(19) . 120
